data_2216709
loop_
_publ_author_name
'Aghabozorg, Hossein'
'Derikvand, Zohreh'
'Nemati, Andya'
'Ghadermazi, Mohammad'
'Attar Gharamaleki, Jafar'

_publ_section_title
;
 Sesqui(piperazinediium)
 (5-carboxypyridine-2-carboxylato)bis(pyridine-2,5-dicarboxylato)cadmate(II)
 trihydrate
;
_journal_coeditor_code OM2179
_journal_issue 12
_journal_name_full 'Acta Crystallographica Section E'
_journal_page_first m3140
_journal_page_last m3141
_journal_paper_doi 10.1107/S1600536807060606
_journal_volume 63
_journal_year 2007
_chemical_formula_iupac '(C4 H12 N2)3 [Cd (C7 H3 N1 O4)2 (C7 H4 N1 O4)]2, 6(H2 O)'
_chemical_formula_moiety '3(C4 H12 N2 2+), 2(C21 H10 Cd N3 O12 3-), 6(H2 O)'
_chemical_formula_sum 'C54 H68 Cd2 N12 O30'
_chemical_formula_weight 1590.00
_chemical_name_systematic
;
Sesqui(piperazinediium)
(5-carboxypyridine-2-carboxylato)bis(pyridine-2,5-dicarboxylato)cadmate(II)
trihydrate
;
_space_group_IT_number 14
_symmetry_cell_setting monoclinic
_symmetry_space_group_name_Hall '-P 2yn'
_symmetry_space_group_name_H-M 'P 1 21/n 1'
_atom_sites_solution_hydrogens mixed
_atom_sites_solution_primary direct
_atom_sites_solution_secondary difmap
_audit_creation_method SHELXL-97
_cell_angle_alpha 90.00
_cell_angle_beta 94.498(5)
_cell_angle_gamma 90.00
_cell_formula_units_Z 2
_cell_length_a 13.7672(12)
_cell_length_b 10.2603(11)
_cell_length_c 21.6094(13)
_cell_measurement_reflns_used 745
_cell_measurement_temperature 100(2)
_cell_measurement_theta_max 30
_cell_measurement_theta_min 3
_cell_volume 3043.0(5)
_computing_cell_refinement 'SAINT (Bruker, 2005)'
_computing_data_collection 'APEX2 (Bruker, 2005)'
_computing_data_reduction 'SAINT (Bruker, 2005)'
_computing_molecular_graphics 'SHELXTL (Sheldrick, 1998)'
_computing_publication_material 'SHELXL97 (Sheldrick, 1997)'
_computing_structure_refinement 'SHELXL97 (Sheldrick, 1997)'
_computing_structure_solution 'SHELXS97 (Sheldrick, 1997)'
_diffrn_ambient_temperature 100(2)
_diffrn_measured_fraction_theta_full 1.000
_diffrn_measured_fraction_theta_max 1.000
_diffrn_measurement_device_type 'Bruker APEXII CCD area-detector'
_diffrn_measurement_method \w
_diffrn_radiation_monochromator graphite
_diffrn_radiation_source 'fine-focus sealed tube'
_diffrn_radiation_type MoK\a
_diffrn_radiation_wavelength 0.71073
_diffrn_reflns_av_R_equivalents 0.0399
_diffrn_reflns_av_sigmaI/netI 0.0322
_diffrn_reflns_limit_h_max 19
_diffrn_reflns_limit_h_min -19
_diffrn_reflns_limit_k_max 14
_diffrn_reflns_limit_k_min -14
_diffrn_reflns_limit_l_max 30
_diffrn_reflns_limit_l_min -30
_diffrn_reflns_number 38910
_diffrn_reflns_theta_full 30.00
_diffrn_reflns_theta_max 30.00
_diffrn_reflns_theta_min 1.70
_exptl_absorpt_coefficient_mu 0.804
_exptl_absorpt_correction_T_max 0.917
_exptl_absorpt_correction_T_min 0.806
_exptl_absorpt_correction_type multi-scan
_exptl_absorpt_process_details '(SADABS; Sheldrick, 2003)'
_exptl_crystal_colour light-yellow
_exptl_crystal_density_diffrn 1.735
_exptl_crystal_density_method 'not measured'
_exptl_crystal_description plate
_exptl_crystal_F_000 1624
_exptl_crystal_size_max 0.28
_exptl_crystal_size_mid 0.22
_exptl_crystal_size_min 0.11
_refine_diff_density_max 0.775
_refine_diff_density_min -0.645
_refine_ls_extinction_method none
_refine_ls_goodness_of_fit_ref 1.047
_refine_ls_hydrogen_treatment constr
_refine_ls_matrix_type full
_refine_ls_number_parameters 442
_refine_ls_number_reflns 8883
_refine_ls_number_restraints 0
_refine_ls_restrained_S_all 1.047
_refine_ls_R_factor_all 0.0367
_refine_ls_R_factor_gt 0.0279
_refine_ls_shift/su_max 0.000
_refine_ls_shift/su_mean 0.000
_refine_ls_structure_factor_coef Fsqd
_refine_ls_weighting_details 'calc w=1/[\s^2^(Fo^2^)+(0.0276P)^2^+2.5491P] where P=(Fo^2^+2Fc^2^)/3'
_refine_ls_weighting_scheme calc
_refine_ls_wR_factor_gt 0.0641
_refine_ls_wR_factor_ref 0.0695
_reflns_number_gt 7598
_reflns_number_total 8883
_reflns_threshold_expression I>2\s(I)
_cod_data_source_file om2179.cif
_cod_data_source_block I
_cod_depositor_comments
;

2019-10-14
Z value and formula fixed to values more according to usual
chemical conventions.                 miguel
;
_cod_original_formula_sum 'C27 H34 Cd N6 O15'
_cod_original_formula_weight 795.00
_cod_original_formula_moiety '1.5(C4 H12 N2 2+), C21 H10 Cd N3 O12 3-, 3(H2 O)'
_cod_original_formula_iupac '(C4 H12 N2)1.5 [Cd (C7 H3 N1 O4)2 (C7 H4 N1 O4)], 3(H2 O)'
_cod_original_formula_units_Z 4
_cod_original_cell_volume 3043.3(5)
_cod_original_sg_symbol_H-M 'P 21/n'
_cod_database_code 2216709
_cod_database_fobs_code 2216709

loop_
_symmetry_equiv_pos_as_xyz
'x, y, z'
'-x+1/2, y+1/2, -z+1/2'
'-x, -y, -z'
'x-1/2, -y-1/2, z-1/2'

loop_
_atom_site_type_symbol
_atom_site_label
_atom_site_fract_x
_atom_site_fract_y
_atom_site_fract_z
_atom_site_U_iso_or_equiv
_atom_site_adp_type
_atom_site_calc_flag
_atom_site_refinement_flags
_atom_site_occupancy
Cd Cd1 0.709004(9) 0.739983(12) 0.594580(6) 0.01003(4) Uani d . 1
O O1 0.83962(9) 0.86515(12) 0.63429(6) 0.0128(3) Uani d . 1
O O2 0.87909(9) 1.05633(13) 0.67854(6) 0.0141(3) Uani d . 1
O O3 0.40797(10) 1.06452(13) 0.78369(7) 0.0168(3) Uani d . 1
O O4 0.38638(10) 0.87127(13) 0.73797(7) 0.0167(3) Uani d . 1
O O5 0.62991(9) 0.57646(13) 0.64763(6) 0.0142(3) Uani d . 1
O O6 0.64812(9) 0.37858(13) 0.68990(6) 0.0148(3) Uani d . 1
O O7 1.11749(10) 0.36822(13) 0.58105(7) 0.0173(3) Uani d . 1
O O8 1.08444(9) 0.57318(12) 0.55059(6) 0.0145(3) Uani d . 1
O O9 0.73333(10) 0.86078(14) 0.50713(6) 0.0172(3) Uani d . 1
O O10 0.66850(10) 0.92918(15) 0.41471(7) 0.0202(3) Uani d . 1
O O11 0.22901(9) 0.65304(13) 0.50417(6) 0.0147(3) Uani d . 1
H H11 0.1820 0.6061 0.5189 0.018 Uiso d R 1
O O12 0.32851(10) 0.53151(14) 0.56775(6) 0.0172(3) Uani d . 1
N N1 0.65409(11) 0.88647(15) 0.66553(7) 0.0116(3) Uani d . 1
N N2 0.80882(11) 0.56423(14) 0.60400(7) 0.0108(3) Uani d . 1
N N3 0.56902(11) 0.73429(15) 0.52851(7) 0.0134(3) Uani d . 1
C C1 0.71783(12) 0.97944(17) 0.68513(8) 0.0100(3) Uani d . 1
C C2 0.69177(13) 1.08094(17) 0.72300(8) 0.0115(3) Uani d . 1
H H2A 0.7372 1.1477 0.7350 0.014 Uiso calc R 1
C C3 0.59843(13) 1.08348(17) 0.74299(8) 0.0114(3) Uani d . 1
H H3A 0.5789 1.1526 0.7685 0.014 Uiso calc R 1
C C4 0.53389(13) 0.98388(17) 0.72531(8) 0.0103(3) Uani d . 1
C C5 0.56469(13) 0.88834(17) 0.68570(9) 0.0125(3) Uani d . 1
H H5A 0.5203 0.8213 0.6723 0.015 Uiso calc R 1
C C6 0.82083(13) 0.96732(17) 0.66481(8) 0.0109(3) Uani d . 1
C C7 0.43471(13) 0.97279(18) 0.75035(8) 0.0116(3) Uani d . 1
C C8 0.77745(13) 0.46138(17) 0.63571(8) 0.0098(3) Uani d . 1
C C9 0.83589(13) 0.35308(17) 0.64822(8) 0.0110(3) Uani d . 1
H H9A 0.8121 0.2806 0.6698 0.013 Uiso calc R 1
C C10 0.92945(13) 0.35198(17) 0.62885(8) 0.0109(3) Uani d . 1
H H10A 0.9709 0.2792 0.6377 0.013 Uiso calc R 1
C C11 0.96222(13) 0.45823(17) 0.59640(8) 0.0100(3) Uani d . 1
C C12 0.89842(13) 0.56229(17) 0.58498(8) 0.0113(3) Uani d . 1
H H12A 0.9198 0.6352 0.5626 0.014 Uiso calc R 1
C C13 0.67642(12) 0.47250(17) 0.65941(8) 0.0111(3) Uani d . 1
C C14 1.06341(13) 0.46379(17) 0.57460(8) 0.0110(3) Uani d . 1
C C15 0.56654(13) 0.81333(18) 0.47872(8) 0.0128(3) Uani d . 1
C C16 0.48100(14) 0.83600(19) 0.44168(9) 0.0161(4) Uani d . 1
H H16A 0.4809 0.8922 0.4067 0.019 Uiso calc R 1
C C17 0.39538(14) 0.77511(19) 0.45653(9) 0.0161(4) Uani d . 1
H H17A 0.3357 0.7911 0.4326 0.019 Uiso calc R 1
C C18 0.39879(13) 0.69049(18) 0.50698(8) 0.0130(3) Uani d . 1
C C19 0.48773(13) 0.67273(19) 0.54121(9) 0.0146(4) Uani d . 1
H H19A 0.4906 0.6139 0.5752 0.017 Uiso calc R 1
C C20 0.66403(14) 0.87369(18) 0.46580(9) 0.0147(4) Uani d . 1
C C21 0.31293(13) 0.61792(18) 0.52853(8) 0.0128(3) Uani d . 1
N N4 0.46845(11) 0.42344(15) 0.72888(7) 0.0113(3) Uani d . 1
H H4A 0.5327 0.4214 0.7238 0.014 Uiso d R 1
H H4B 0.4594 0.3912 0.7667 0.014 Uiso d R 1
N N5 0.27191(11) 0.48289(16) 0.68252(7) 0.0131(3) Uani d . 1
H H5B 0.2077 0.4849 0.6878 0.016 Uiso d R 1
H H5C 0.2808 0.5153 0.6447 0.016 Uiso d R 1
C C22 0.41556(13) 0.34063(18) 0.68056(9) 0.0135(3) Uani d . 1
H H22A 0.4384 0.2494 0.6852 0.016 Uiso calc R 1
H H22B 0.4300 0.3715 0.6389 0.016 Uiso calc R 1
C C23 0.30682(13) 0.34577(19) 0.68618(9) 0.0160(4) Uani d . 1
H H23A 0.2728 0.2941 0.6524 0.019 Uiso calc R 1
H H23B 0.2916 0.3072 0.7263 0.019 Uiso calc R 1
C C24 0.32492(13) 0.56542(18) 0.73070(9) 0.0139(3) Uani d . 1
H H24A 0.3106 0.5345 0.7724 0.017 Uiso calc R 1
H H24B 0.3020 0.6566 0.7261 0.017 Uiso calc R 1
C C25 0.43351(13) 0.56072(18) 0.72507(9) 0.0135(3) Uani d . 1
H H25A 0.4487 0.5992 0.6849 0.016 Uiso calc R 1
H H25B 0.4674 0.6126 0.7588 0.016 Uiso calc R 1
N N6 0.98114(11) 0.96424(14) 0.56222(7) 0.0106(3) Uani d . 1
H H6A 1.0313 1.0031 0.5841 0.013 Uiso d R 1
H H6B 0.9448 0.9232 0.5891 0.013 Uiso d R 1
C C26 1.01934(13) 0.86728(17) 0.51893(8) 0.0115(3) Uani d . 1
H H26A 0.9643 0.8206 0.4966 0.014 Uiso calc R 1
H H26B 1.0602 0.8024 0.5428 0.014 Uiso calc R 1
C C27 0.92074(13) 1.06511(17) 0.52730(8) 0.0117(3) Uani d . 1
H H27A 0.8974 1.1299 0.5567 0.014 Uiso calc R 1
H H27B 0.8632 1.0234 0.5052 0.014 Uiso calc R 1
O O13 0.27606(11) 0.82653(15) 0.62966(7) 0.0239(3) Uani d . 1
H H13A 0.3020 0.8846 0.6108 0.029 Uiso d R 1
H H13B 0.3134 0.8413 0.6603 0.029 Uiso d R 1
O O14 0.08580(10) 0.80772(13) 0.66212(6) 0.0165(3) Uani d . 1
H H14A 0.0792 0.7299 0.6693 0.020 Uiso d R 1
H H14B 0.1411 0.8113 0.6507 0.020 Uiso d R 1
O O15 0.86394(10) 0.88915(13) 0.38261(6) 0.0148(3) Uani d . 1
H H15A 0.8116 0.8887 0.3982 0.018 Uiso d R 1
H H15B 0.8719 0.8129 0.3931 0.018 Uiso d R 1

loop_
_atom_site_aniso_label
_atom_site_aniso_U_11
_atom_site_aniso_U_22
_atom_site_aniso_U_33
_atom_site_aniso_U_12
_atom_site_aniso_U_13
_atom_site_aniso_U_23
Cd1 0.00777(6) 0.00968(6) 0.01284(6) 0.00003(4) 0.00212(4) 0.00010(5)
O1 0.0094(6) 0.0130(6) 0.0164(6) -0.0006(5) 0.0036(5) -0.0020(5)
O2 0.0109(6) 0.0134(6) 0.0182(7) -0.0029(5) 0.0024(5) -0.0009(5)
O3 0.0108(6) 0.0178(7) 0.0224(7) -0.0001(5) 0.0059(5) -0.0067(5)
O4 0.0126(6) 0.0156(6) 0.0226(7) -0.0042(5) 0.0062(5) -0.0019(5)
O5 0.0117(6) 0.0135(6) 0.0178(7) 0.0014(5) 0.0047(5) 0.0034(5)
O6 0.0119(6) 0.0126(6) 0.0205(7) -0.0004(5) 0.0060(5) 0.0034(5)
O7 0.0120(6) 0.0122(6) 0.0285(8) 0.0026(5) 0.0059(6) 0.0036(5)
O8 0.0113(6) 0.0113(6) 0.0219(7) -0.0007(5) 0.0071(5) 0.0031(5)
O9 0.0119(6) 0.0220(7) 0.0177(7) -0.0054(5) 0.0012(5) 0.0043(5)
O10 0.0162(7) 0.0264(8) 0.0183(7) -0.0048(6) 0.0037(5) 0.0093(6)
O11 0.0089(6) 0.0208(7) 0.0144(6) -0.0039(5) 0.0009(5) 0.0032(5)
O12 0.0135(7) 0.0211(7) 0.0174(7) -0.0019(5) 0.0032(5) 0.0060(5)
N1 0.0099(7) 0.0112(7) 0.0139(7) -0.0008(5) 0.0027(6) -0.0010(6)
N2 0.0097(7) 0.0102(7) 0.0128(7) -0.0008(5) 0.0031(6) 0.0002(5)
N3 0.0107(7) 0.0157(7) 0.0141(7) -0.0024(6) 0.0019(6) 0.0019(6)
C1 0.0089(8) 0.0118(8) 0.0095(8) 0.0000(6) 0.0015(6) 0.0024(6)
C2 0.0115(8) 0.0106(8) 0.0124(8) -0.0012(6) 0.0011(6) 0.0020(6)
C3 0.0128(8) 0.0103(8) 0.0114(8) 0.0016(6) 0.0017(6) 0.0014(6)
C4 0.0088(8) 0.0112(8) 0.0113(8) 0.0004(6) 0.0022(6) 0.0017(6)
C5 0.0097(8) 0.0126(8) 0.0154(9) -0.0015(6) 0.0024(7) -0.0018(7)
C6 0.0092(8) 0.0124(8) 0.0112(8) 0.0007(6) 0.0013(6) 0.0031(6)
C7 0.0083(8) 0.0154(8) 0.0113(8) 0.0008(6) 0.0010(6) 0.0027(6)
C8 0.0098(8) 0.0101(7) 0.0098(8) -0.0017(6) 0.0022(6) -0.0006(6)
C9 0.0112(8) 0.0098(7) 0.0122(8) -0.0016(6) 0.0023(6) 0.0005(6)
C10 0.0107(8) 0.0086(7) 0.0133(8) 0.0006(6) 0.0003(6) -0.0007(6)
C11 0.0094(8) 0.0105(7) 0.0103(8) -0.0013(6) 0.0014(6) -0.0009(6)
C12 0.0101(8) 0.0109(8) 0.0135(8) -0.0008(6) 0.0041(6) 0.0001(6)
C13 0.0076(8) 0.0138(8) 0.0118(8) -0.0020(6) 0.0005(6) -0.0026(6)
C14 0.0092(8) 0.0118(8) 0.0120(8) -0.0012(6) 0.0018(6) -0.0011(6)
C15 0.0128(8) 0.0150(8) 0.0110(8) -0.0030(6) 0.0025(6) 0.0002(6)
C16 0.0154(9) 0.0203(9) 0.0127(8) -0.0024(7) 0.0009(7) 0.0042(7)
C17 0.0119(8) 0.0208(9) 0.0152(9) -0.0020(7) -0.0004(7) 0.0021(7)
C18 0.0103(8) 0.0168(8) 0.0119(8) -0.0037(6) 0.0014(6) 0.0003(7)
C19 0.0130(9) 0.0186(9) 0.0123(8) -0.0036(7) 0.0021(7) 0.0036(7)
C20 0.0139(9) 0.0142(8) 0.0166(9) -0.0019(7) 0.0051(7) 0.0009(7)
C21 0.0109(8) 0.0172(8) 0.0106(8) -0.0035(6) 0.0034(6) -0.0015(7)
N4 0.0086(7) 0.0138(7) 0.0116(7) -0.0001(5) 0.0006(5) 0.0021(6)
N5 0.0081(7) 0.0200(8) 0.0115(7) 0.0007(6) 0.0026(5) 0.0006(6)
C22 0.0126(8) 0.0141(8) 0.0140(8) 0.0007(6) 0.0019(7) -0.0016(7)
C23 0.0123(9) 0.0159(9) 0.0200(9) -0.0039(7) 0.0020(7) -0.0033(7)
C24 0.0127(8) 0.0130(8) 0.0162(9) 0.0010(6) 0.0026(7) -0.0011(7)
C25 0.0113(8) 0.0124(8) 0.0167(9) -0.0005(6) 0.0012(7) -0.0008(7)
N6 0.0121(7) 0.0106(7) 0.0094(7) -0.0021(5) 0.0028(5) 0.0008(5)
C26 0.0149(8) 0.0089(7) 0.0109(8) 0.0010(6) 0.0022(6) -0.0010(6)
C27 0.0103(8) 0.0128(8) 0.0121(8) 0.0023(6) 0.0024(6) -0.0002(6)
O13 0.0258(8) 0.0231(8) 0.0226(8) -0.0076(6) 0.0011(6) 0.0031(6)
O14 0.0214(7) 0.0130(6) 0.0154(7) 0.0013(5) 0.0030(5) -0.0001(5)
O15 0.0137(6) 0.0125(6) 0.0184(7) -0.0028(5) 0.0024(5) 0.0011(5)

loop_
_atom_type_symbol
_atom_type_description
_atom_type_scat_dispersion_real
_atom_type_scat_dispersion_imag
_atom_type_scat_source
C C 0.0033 0.0016 'International Tables Vol C Tables 4.2.6.8 and 6.1.1.4'
H H 0.0000 0.0000 'International Tables Vol C Tables 4.2.6.8 and 6.1.1.4'
N N 0.0061 0.0033 'International Tables Vol C Tables 4.2.6.8 and 6.1.1.4'
O O 0.0106 0.0060 'International Tables Vol C Tables 4.2.6.8 and 6.1.1.4'
Cd Cd -0.8075 1.2024 'International Tables Vol C Tables 4.2.6.8 and 6.1.1.4'

loop_
_geom_angle_atom_site_label_1
_geom_angle_atom_site_label_2
_geom_angle_atom_site_label_3
_geom_angle_site_symmetry_1
_geom_angle_site_symmetry_3
_geom_angle
_geom_angle_publ_flag
N2 Cd1 O9 . . 112.04(5) ?
N2 Cd1 N3 . . 120.43(6) ?
O9 Cd1 N3 . . 71.01(5) y
N2 Cd1 N1 . . 133.16(5) y
O9 Cd1 N1 . . 105.64(5) ?
N3 Cd1 N1 . . 97.23(5) ?
N2 Cd1 O1 . . 87.73(5) ?
O9 Cd1 O1 . . 81.22(5) ?
N3 Cd1 O1 . . 145.97(5) y
N1 Cd1 O1 . . 71.31(5) y
N2 Cd1 O5 . . 71.86(5) y
O9 Cd1 O5 . . 152.50(5) y
N3 Cd1 O5 . . 83.52(5) ?
N1 Cd1 O5 . . 87.28(5) ?
O1 Cd1 O5 . . 126.24(5) ?
C6 O1 Cd1 . . 117.62(11) ?
C13 O5 Cd1 . . 117.13(11) ?
C20 O9 Cd1 . . 119.09(12) ?
C21 O11 H11 . . 111.1 ?
C5 N1 C1 . . 118.86(15) ?
C5 N1 Cd1 . . 125.56(12) ?
C1 N1 Cd1 . . 115.52(11) ?
C12 N2 C8 . . 119.15(15) ?
C12 N2 Cd1 . . 123.67(12) ?
C8 N2 Cd1 . . 116.90(11) ?
C19 N3 C15 . . 118.78(16) ?
C19 N3 Cd1 . . 123.98(12) ?
C15 N3 Cd1 . . 116.55(12) ?
N1 C1 C2 . . 121.74(16) ?
N1 C1 C6 . . 116.86(15) ?
C2 C1 C6 . . 121.39(16) ?
C1 C2 C3 . . 119.07(16) ?
C1 C2 H2A . . 120.5 ?
C3 C2 H2A . . 120.5 ?
C4 C3 C2 . . 119.26(16) ?
C4 C3 H3A . . 120.4 ?
C2 C3 H3A . . 120.4 ?
C3 C4 C5 . . 117.99(16) ?
C3 C4 C7 . . 122.23(16) ?
C5 C4 C7 . . 119.69(16) ?
N1 C5 C4 . . 122.95(16) ?
N1 C5 H5A . . 118.5 ?
C4 C5 H5A . . 118.5 ?
O2 C6 O1 . . 125.25(17) ?
O2 C6 C1 . . 118.17(16) ?
O1 C6 C1 . . 116.59(15) ?
O4 C7 O3 . . 124.73(17) ?
O4 C7 C4 . . 117.73(16) ?
O3 C7 C4 . . 117.50(16) ?
N2 C8 C9 . . 121.51(16) ?
N2 C8 C13 . . 116.72(15) ?
C9 C8 C13 . . 121.72(15) ?
C10 C9 C8 . . 119.14(16) ?
C10 C9 H9A . . 120.4 ?
C8 C9 H9A . . 120.4 ?
C9 C10 C11 . . 119.48(16) ?
C9 C10 H10A . . 120.3 ?
C11 C10 H10A . . 120.3 ?
C10 C11 C12 . . 117.74(16) ?
C10 C11 C14 . . 122.14(16) ?
C12 C11 C14 . . 120.11(15) ?
N2 C12 C11 . . 122.96(16) ?
N2 C12 H12A . . 118.5 ?
C11 C12 H12A . . 118.5 ?
O6 C13 O5 . . 125.89(16) ?
O6 C13 C8 . . 116.81(15) ?
O5 C13 C8 . . 117.29(15) ?
O7 C14 O8 . . 126.16(17) ?
O7 C14 C11 . . 119.99(16) ?
O8 C14 C11 . . 113.85(15) ?
N3 C15 C16 . . 121.89(17) ?
N3 C15 C20 . . 115.09(16) ?
C16 C15 C20 . . 123.02(17) ?
C15 C16 C17 . . 119.07(17) ?
C15 C16 H16A . . 120.5 ?
C17 C16 H16A . . 120.5 ?
C18 C17 C16 . . 118.88(17) ?
C18 C17 H17A . . 120.6 ?
C16 C17 H17A . . 120.6 ?
C19 C18 C17 . . 118.17(17) ?
C19 C18 C21 . . 116.83(16) ?
C17 C18 C21 . . 124.98(17) ?
N3 C19 C18 . . 123.14(17) ?
N3 C19 H19A . . 118.4 ?
C18 C19 H19A . . 118.4 ?
O10 C20 O9 . . 125.95(17) ?
O10 C20 C15 . . 116.92(17) ?
O9 C20 C15 . . 117.11(16) ?
O12 C21 O11 . . 125.88(17) ?
O12 C21 C18 . . 118.09(17) ?
O11 C21 C18 . . 116.03(16) ?
C25 N4 C22 . . 111.25(14) ?
C25 N4 H4A . . 109.4 ?
C22 N4 H4A . . 109.4 ?
C25 N4 H4B . . 109.3 ?
C22 N4 H4B . . 109.4 ?
H4A N4 H4B . . 108.1 ?
C23 N5 C24 . . 111.25(14) ?
C23 N5 H5B . . 109.4 ?
C24 N5 H5B . . 109.4 ?
C23 N5 H5C . . 109.3 ?
C24 N5 H5C . . 109.4 ?
H5B N5 H5C . . 108.1 ?
N4 C22 C23 . . 110.86(15) ?
N4 C22 H22A . . 109.5 ?
C23 C22 H22A . . 109.5 ?
N4 C22 H22B . . 109.5 ?
C23 C22 H22B . . 109.5 ?
H22A C22 H22B . . 108.1 ?
N5 C23 C22 . . 110.28(15) ?
N5 C23 H23A . . 109.6 ?
C22 C23 H23A . . 109.6 ?
N5 C23 H23B . . 109.6 ?
C22 C23 H23B . . 109.6 ?
H23A C23 H23B . . 108.1 ?
N5 C24 C25 . . 111.09(15) ?
N5 C24 H24A . . 109.4 ?
C25 C24 H24A . . 109.4 ?
N5 C24 H24B . . 109.4 ?
C25 C24 H24B . . 109.4 ?
H24A C24 H24B . . 108.0 ?
N4 C25 C24 . . 110.09(15) ?
N4 C25 H25A . . 109.6 ?
C24 C25 H25A . . 109.6 ?
N4 C25 H25B . . 109.6 ?
C24 C25 H25B . . 109.6 ?
H25A C25 H25B . . 108.2 ?
C26 N6 C27 . . 110.82(13) ?
C26 N6 H6A . . 109.4 ?
C27 N6 H6A . . 109.4 ?
C26 N6 H6B . . 109.5 ?
C27 N6 H6B . . 109.5 ?
H6A N6 H6B . . 108.1 ?
N6 C26 C27 . 3_776 110.25(14) ?
N6 C26 H26A . . 109.6 ?
C27 C26 H26A 3_776 . 109.6 ?
N6 C26 H26B . . 109.6 ?
C27 C26 H26B 3_776 . 109.6 ?
H26A C26 H26B . . 108.1 ?
N6 C27 C26 . 3_776 109.89(14) ?
N6 C27 H27A . . 109.7 ?
C26 C27 H27A 3_776 . 109.7 ?
N6 C27 H27B . . 109.7 ?
C26 C27 H27B 3_776 . 109.7 ?
H27A C27 H27B . . 108.2 ?
H13A O13 H13B . . 89.8 ?
H14A O14 H14B . . 102.6 ?
H15A O15 H15B . . 89.1 ?

loop_
_geom_bond_atom_site_label_1
_geom_bond_atom_site_label_2
_geom_bond_site_symmetry_2
_geom_bond_distance
_geom_bond_publ_flag
Cd1 N2 . 2.2667(15) y
Cd1 O9 . 2.3063(14) y
Cd1 N3 . 2.3074(16) y
Cd1 N1 . 2.3159(15) y
Cd1 O1 . 2.3190(13) y
Cd1 O5 . 2.3476(13) y
O1 C6 . 1.276(2) ?
O2 C6 . 1.236(2) ?
O3 C7 . 1.258(2) ?
O4 C7 . 1.254(2) ?
O5 C13 . 1.260(2) ?
O6 C13 . 1.247(2) ?
O7 C14 . 1.233(2) ?
O8 C14 . 1.279(2) ?
O9 C20 . 1.262(2) ?
O10 C20 . 1.248(2) ?
O11 C21 . 1.283(2) ?
O11 H11 . 0.8850 ?
O12 C21 . 1.234(2) ?
N1 C5 . 1.338(2) ?
N1 C1 . 1.342(2) ?
N2 C12 . 1.331(2) ?
N2 C8 . 1.348(2) ?
N3 C19 . 1.332(2) ?
N3 C15 . 1.346(2) ?
C1 C2 . 1.389(2) ?
C1 C6 . 1.522(2) ?
C2 C3 . 1.388(2) ?
C2 H2A . 0.9500 ?
C3 C4 . 1.388(2) ?
C3 H3A . 0.9500 ?
C4 C5 . 1.389(2) ?
C4 C7 . 1.512(2) ?
C5 H5A . 0.9500 ?
C8 C9 . 1.386(2) ?
C8 C13 . 1.524(2) ?
C9 C10 . 1.385(2) ?
C9 H9A . 0.9500 ?
C10 C11 . 1.391(2) ?
C10 H10A . 0.9500 ?
C11 C12 . 1.392(2) ?
C11 C14 . 1.506(2) ?
C12 H12A . 0.9500 ?
C15 C16 . 1.391(3) ?
C15 C20 . 1.524(3) ?
C16 C17 . 1.394(3) ?
C16 H16A . 0.9500 ?
C17 C18 . 1.392(3) ?
C17 H17A . 0.9500 ?
C18 C19 . 1.392(3) ?
C18 C21 . 1.502(2) ?
C19 H19A . 0.9500 ?
N4 C25 . 1.489(2) ?
N4 C22 . 1.491(2) ?
N4 H4A . 0.9000 ?
N4 H4B . 0.9000 ?
N5 C23 . 1.487(2) ?
N5 C24 . 1.488(2) ?
N5 H5B . 0.8999 ?
N5 H5C . 0.9001 ?
C22 C23 . 1.512(3) ?
C22 H22A . 0.9900 ?
C22 H22B . 0.9900 ?
C23 H23A . 0.9900 ?
C23 H23B . 0.9900 ?
C24 C25 . 1.510(2) ?
C24 H24A . 0.9900 ?
C24 H24B . 0.9900 ?
C25 H25A . 0.9900 ?
C25 H25B . 0.9900 ?
N6 C26 . 1.489(2) ?
N6 C27 . 1.495(2) ?
N6 H6A . 0.8999 ?
N6 H6B . 0.9001 ?
C26 C27 3_776 1.513(2) ?
C26 H26A . 0.9900 ?
C26 H26B . 0.9900 ?
C27 C26 3_776 1.513(2) ?
C27 H27A . 0.9900 ?
C27 H27B . 0.9900 ?
O13 H13A . 0.8196 ?
O13 H13B . 0.8196 ?
O14 H14A . 0.8202 ?
O14 H14B . 0.8194 ?
O15 H15A . 0.8194 ?
O15 H15B . 0.8198 ?

loop_
_geom_hbond_atom_site_label_D
_geom_hbond_atom_site_label_H
_geom_hbond_atom_site_label_A
_geom_hbond_site_symmetry_A
_geom_hbond_distance_DH
_geom_hbond_distance_HA
_geom_hbond_distance_DA
_geom_hbond_angle_DHA
_geom_hbond_publ_flag
N4 H4A O6 1_555 0.90 1.85 2.714(2) 159 y
N4 H4B O14 2_546 0.90 1.91 2.791(2) 167 y
N5 H5B O3 2_546 0.90 1.93 2.766(2) 153 y
N5 H5C O12 1_555 0.90 1.84 2.704(2) 160 y
N6 H6A O15 3_776 0.90 1.91 2.799(2) 168 y
N6 H6B O1 1_555 0.90 1.90 2.780(2) 164 y
O11 H11 O8 1_455 0.89 1.59 2.439(2) 159 y
O13 H13A O10 3_676 0.82 2.04 2.811(2) 157 y
O13 H13B O4 1_555 0.82 1.91 2.727(2) 173 y
O14 H14A O3 2_546 0.82 1.98 2.754(2) 158 y
O14 H14B O13 1_555 0.82 1.95 2.771(2) 175 y
O15 H15A O10 1_555 0.82 2.07 2.860(2) 162 y
O15 H15B O7 3_766 0.82 1.94 2.761(2) 177 y
C9 H9A O2 1_545 0.95 2.48 3.161(2) 129 y
C19 H19A O5 1_555 0.95 2.41 3.064(2) 126 y
C22 H22B O12 1_555 0.99 2.58 3.280(2) 127 y
C24 H24A O15 4_576 0.99 2.56 3.317(2) 133 y
C24 H24B O4 1_555 0.99 2.49 3.251(2) 133 y
C26 H26B O8 1_555 0.99 2.38 3.206(2) 141 y
C27 H27B O9 1_555 0.99 2.45 3.327(2) 148 y

loop_
_geom_torsion_atom_site_label_1
_geom_torsion_atom_site_label_2
_geom_torsion_atom_site_label_3
_geom_torsion_atom_site_label_4
_geom_torsion_site_symmetry_4
_geom_torsion
N2 Cd1 O1 C6 . -150.66(13)
O9 Cd1 O1 C6 . 96.63(13)
N3 Cd1 O1 C6 . 61.45(16)
N1 Cd1 O1 C6 . -13.26(12)
O5 Cd1 O1 C6 . -85.20(13)
N2 Cd1 O5 C13 . 2.77(13)
O9 Cd1 O5 C13 . 105.82(15)
N3 Cd1 O5 C13 . 127.78(13)
N1 Cd1 O5 C13 . -134.63(13)
O1 Cd1 O5 C13 . -70.26(14)
N2 Cd1 O9 C20 . 118.31(14)
N3 Cd1 O9 C20 . 2.29(14)
N1 Cd1 O9 C20 . -90.10(14)
O1 Cd1 O9 C20 . -157.77(14)
O5 Cd1 O9 C20 . 25.4(2)
N2 Cd1 N1 C5 . -104.76(15)
O9 Cd1 N1 C5 . 112.44(15)
N3 Cd1 N1 C5 . 40.20(15)
O1 Cd1 N1 C5 . -172.76(16)
O5 Cd1 N1 C5 . -42.91(15)
N2 Cd1 N1 C1 . 78.22(14)
O9 Cd1 N1 C1 . -64.59(13)
N3 Cd1 N1 C1 . -136.82(13)
O1 Cd1 N1 C1 . 10.22(12)
O5 Cd1 N1 C1 . 140.07(13)
O9 Cd1 N2 C12 . 32.49(15)
N3 Cd1 N2 C12 . 112.73(14)
N1 Cd1 N2 C12 . -108.61(15)
O1 Cd1 N2 C12 . -47.09(14)
O5 Cd1 N2 C12 . -176.55(15)
O9 Cd1 N2 C8 . -153.64(12)
N3 Cd1 N2 C8 . -73.39(14)
N1 Cd1 N2 C8 . 65.27(15)
O1 Cd1 N2 C8 . 126.79(13)
O5 Cd1 N2 C8 . -2.67(12)
N2 Cd1 N3 C19 . 76.60(16)
O9 Cd1 N3 C19 . -178.45(16)
N1 Cd1 N3 C19 . -74.34(16)
O1 Cd1 N3 C19 . -141.42(14)
O5 Cd1 N3 C19 . 12.07(15)
N2 Cd1 N3 C15 . -113.05(13)
O9 Cd1 N3 C15 . -8.10(13)
N1 Cd1 N3 C15 . 96.01(14)
O1 Cd1 N3 C15 . 28.93(18)
O5 Cd1 N3 C15 . -177.57(14)
C5 N1 C1 C2 . -3.5(3)
Cd1 N1 C1 C2 . 173.75(13)
C5 N1 C1 C6 . 175.51(16)
Cd1 N1 C1 C6 . -7.25(19)
N1 C1 C2 C3 . 2.5(3)
C6 C1 C2 C3 . -176.46(16)
C1 C2 C3 C4 . 0.8(3)
C2 C3 C4 C5 . -2.9(3)
C2 C3 C4 C7 . 173.78(16)
C1 N1 C5 C4 . 1.2(3)
Cd1 N1 C5 C4 . -175.70(13)
C3 C4 C5 N1 . 1.9(3)
C7 C4 C5 N1 . -174.80(16)
Cd1 O1 C6 O2 . -165.38(14)
Cd1 O1 C6 C1 . 14.12(19)
N1 C1 C6 O2 . 175.01(16)
C2 C1 C6 O2 . -6.0(3)
N1 C1 C6 O1 . -4.5(2)
C2 C1 C6 O1 . 174.48(16)
C3 C4 C7 O4 . -171.23(17)
C5 C4 C7 O4 . 5.4(3)
C3 C4 C7 O3 . 6.7(3)
C5 C4 C7 O3 . -176.75(17)
C12 N2 C8 C9 . -0.9(3)
Cd1 N2 C8 C9 . -175.03(13)
C12 N2 C8 C13 . 176.65(15)
Cd1 N2 C8 C13 . 2.5(2)
N2 C8 C9 C10 . 1.5(3)
C13 C8 C9 C10 . -175.92(16)
C8 C9 C10 C11 . -1.1(3)
C9 C10 C11 C12 . 0.2(3)
C9 C10 C11 C14 . 179.36(16)
C8 N2 C12 C11 . -0.1(3)
Cd1 N2 C12 C11 . 173.65(13)
C10 C11 C12 N2 . 0.4(3)
C14 C11 C12 N2 . -178.76(16)
Cd1 O5 C13 O6 . 175.94(14)
Cd1 O5 C13 C8 . -2.5(2)
N2 C8 C13 O6 . -178.51(16)
C9 C8 C13 O6 . -1.0(3)
N2 C8 C13 O5 . 0.0(2)
C9 C8 C13 O5 . 177.55(17)
C10 C11 C14 O7 . 5.7(3)
C12 C11 C14 O7 . -175.15(17)
C10 C11 C14 O8 . -173.93(16)
C12 C11 C14 O8 . 5.2(2)
C19 N3 C15 C16 . 2.4(3)
Cd1 N3 C15 C16 . -168.50(14)
C19 N3 C15 C20 . -176.79(16)
Cd1 N3 C15 C20 . 12.3(2)
N3 C15 C16 C17 . 0.0(3)
C20 C15 C16 C17 . 179.08(18)
C15 C16 C17 C18 . -1.8(3)
C16 C17 C18 C19 . 1.3(3)
C16 C17 C18 C21 . -179.94(18)
C15 N3 C19 C18 . -2.9(3)
Cd1 N3 C19 C18 . 167.22(14)
C17 C18 C19 N3 . 1.1(3)
C21 C18 C19 N3 . -177.75(17)
Cd1 O9 C20 O10 . -175.32(15)
Cd1 O9 C20 C15 . 3.2(2)
N3 C15 C20 O10 . 168.19(17)
C16 C15 C20 O10 . -11.0(3)
N3 C15 C20 O9 . -10.4(3)
C16 C15 C20 O9 . 170.40(18)
C19 C18 C21 O12 . -12.1(3)
C17 C18 C21 O12 . 169.21(19)
C19 C18 C21 O11 . 167.54(17)
C17 C18 C21 O11 . -11.2(3)
C25 N4 C22 C23 . -56.94(19)
C24 N5 C23 C22 . -56.4(2)
N4 C22 C23 N5 . 56.2(2)
C23 N5 C24 C25 . 56.95(19)
C22 N4 C25 C24 . 56.59(19)
N5 C24 C25 N4 . -56.4(2)
C27 N6 C26 C27 3_776 58.1(2)
C26 N6 C27 C26 3_776 -57.9(2)
